data_7037306
loop_
_publ_author_name
'R\"uhlig, Karoline'
'Mothes, Robert'
'Aliabadi, Azar'
'Kataev, Vladislav'
'B\"uchner, Bernd'
'Buschbeck, Roy'
'R\"uffer, Tobias'
'Lang, Heinrich'

_publ_section_title
;
 Cu(II) bis(oxamato) end-grafted poly(amidoamine) dendrimers.
;
_journal_issue 19
_journal_name_full 'Dalton transactions (Cambridge, England : 2003)'
_journal_page_first 7960
_journal_page_last 7979
_journal_paper_doi 10.1039/c5dt03416g
_journal_volume 45
_journal_year 2016
_chemical_formula_moiety '2(C23 H8 Cu2 N4 O16), 8(C16 H36 N), 3(C2 H3 N)'
_chemical_formula_sum 'C180 H313 Cu4 N19 O32'
_chemical_formula_weight 3509.64
_chemical_name_systematic
;
 ?
;
_space_group_crystal_system monoclinic
_space_group_IT_number 14
_space_group_name_Hall '-P 2ybc'
_space_group_name_H-M_alt 'P 1 21/c 1'
_symmetry_space_group_name_Hall '-P 2ybc'
_symmetry_space_group_name_H-M 'P 1 21/c 1'
_atom_sites_solution_hydrogens geom
_audit_creation_method SHELXL-2013
_audit_update_record
;
2015-07-29 deposited with the CCDC.
2015-11-18 downloaded from the CCDC.
;
_cell_angle_alpha 90
_cell_angle_beta 97.526(2)
_cell_angle_gamma 90
_cell_formula_units_Z 2
_cell_length_a 13.0072(2)
_cell_length_b 19.6446(4)
_cell_length_c 37.6949(7)
_cell_measurement_reflns_used 15309
_cell_measurement_temperature 100
_cell_measurement_theta_max 64.9800
_cell_measurement_theta_min 4.1230
_cell_volume 9548.9(3)
_computing_cell_refinement
;
CrysAlisPro, Agilent Technologies,
Version 1.171.37.31 (release 14-01-2014 CrysAlis171 .NET)
(compiled Jan 14 2014,18:38:05)
;
_computing_data_collection
;
CrysAlisPro, Agilent Technologies,
Version 1.171.37.31 (release 14-01-2014 CrysAlis171 .NET)
(compiled Jan 14 2014,18:38:05)
;
_computing_data_reduction
;
CrysAlisPro, Agilent Technologies,
Version 1.171.37.31 (release 14-01-2014 CrysAlis171 .NET)
(compiled Jan 14 2014,18:38:05)
;
_computing_structure_refinement 'SHELXL-2013 (Sheldrick, 2013)'
_computing_structure_solution 'SHELXS-2013 (Sheldrick, 2013)'
_diffrn_ambient_temperature 100
_diffrn_measured_fraction_theta_full 0.978
_diffrn_measured_fraction_theta_max 0.979
_diffrn_measurement_device_type 'oxford gemini s'
_diffrn_measurement_method '\w scans'
_diffrn_radiation_type CuK\a
_diffrn_radiation_wavelength 1.54184
_diffrn_reflns_av_R_equivalents 0.0225
_diffrn_reflns_av_unetI/netI 0.0252
_diffrn_reflns_Laue_measured_fraction_full 0.978
_diffrn_reflns_Laue_measured_fraction_max 0.979
_diffrn_reflns_limit_h_max 15
_diffrn_reflns_limit_h_min -15
_diffrn_reflns_limit_k_max 22
_diffrn_reflns_limit_k_min -23
_diffrn_reflns_limit_l_max 39
_diffrn_reflns_limit_l_min -44
_diffrn_reflns_number 48943
_diffrn_reflns_point_group_measured_fraction_full 0.978
_diffrn_reflns_point_group_measured_fraction_max 0.979
_diffrn_reflns_theta_full 65.000
_diffrn_reflns_theta_max 64.991
_diffrn_reflns_theta_min 4.101
_exptl_absorpt_coefficient_mu 1.074
_exptl_absorpt_correction_T_max 1.00000
_exptl_absorpt_correction_T_min 0.73601
_exptl_absorpt_correction_type multi-scan
_exptl_absorpt_process_details
;
CrysAlisPro, Agilent Technologies,
Version 1.171.37.31 (release 14-01-2014 CrysAlis171 .NET)
(compiled Jan 14 2014,18:38:05)
Empirical absorption correction using spherical harmonics,
 implemented in SCALE3 ABSPACK scaling algorithm.
;
_exptl_crystal_colour orange
_exptl_crystal_density_diffrn 1.221
_exptl_crystal_description needle
_exptl_crystal_F_000 3796
_exptl_crystal_size_max 0.3
_exptl_crystal_size_mid 0.1
_exptl_crystal_size_min 0.1
_refine_diff_density_max 0.825
_refine_diff_density_min -0.486
_refine_diff_density_rms 0.061
_refine_ls_extinction_method none
_refine_ls_goodness_of_fit_ref 1.044
_refine_ls_hydrogen_treatment constr
_refine_ls_matrix_type full
_refine_ls_number_parameters 1093
_refine_ls_number_reflns 15913
_refine_ls_number_restraints 8
_refine_ls_restrained_S_all 1.055
_refine_ls_R_factor_all 0.0776
_refine_ls_R_factor_gt 0.0622
_refine_ls_shift/su_max 0.003
_refine_ls_shift/su_mean 0.000
_refine_ls_structure_factor_coef Fsqd
_refine_ls_weighting_details 'w=1/[\s^2^(Fo^2^)+(0.0950P)^2^+8.7878P] where P=(Fo^2^+2Fc^2^)/3'
_refine_ls_weighting_scheme calc
_refine_ls_wR_factor_gt 0.1711
_refine_ls_wR_factor_ref 0.1813
_reflns_Friedel_coverage 0.000
_reflns_number_gt 12626
_reflns_number_total 15913
_reflns_threshold_expression 'I > 2\s(I)'
_cod_data_source_file c5dt03416g2.cif
_cod_data_source_block shelx
_cod_depositor_comments 'Adding full bibliography for 7037305--7037306.cif.'
_cod_database_code 7037306
_shelx_space_group_comment
;
The symmetry employed for this shelxl refinement is uniquely defined
by the following loop, which should always be used as a source of
symmetry information in preference to the above space-group names.
They are only intended as comments.
;
_shelxl_version_number 2013-4

loop_
_space_group_symop_operation_xyz
'x, y, z'
'-x, y+1/2, -z+1/2'
'-x, -y, -z'
'x, -y-1/2, z-1/2'

loop_
_atom_site_label
_atom_site_type_symbol
_atom_site_fract_x
_atom_site_fract_y
_atom_site_fract_z
_atom_site_U_iso_or_equiv
_atom_site_adp_type
_atom_site_occupancy
_atom_site_site_symmetry_order
_atom_site_calc_flag
_atom_site_refinement_flags_posn
_atom_site_refinement_flags_adp
_atom_site_refinement_flags_occupancy
_atom_site_disorder_assembly
_atom_site_disorder_group
C1 C 0.9541(2) 0.70433(16) 0.97379(8) 0.0408(7) Uani 1 1 d . . . . .
C2 C 1.0440(2) 0.66639(16) 0.99779(8) 0.0425(7) Uani 1 1 d . . . . .
C3 C 0.7184(3) 0.71584(18) 1.07223(9) 0.0478(8) Uani 1 1 d . . . . .
C4 C 0.7950(3) 0.67559(18) 1.09958(9) 0.0489(8) Uani 1 1 d . . . . .
C5 C 0.7794(2) 0.74603(16) 0.98155(8) 0.0427(7) Uani 1 1 d . . . . .
C10 C 0.7144(2) 0.75132(16) 1.00915(9) 0.0440(7) Uani 1 1 d . . . . .
C8 C 0.5844(3) 0.80686(19) 0.96790(10) 0.0552(9) Uani 1 1 d . . . . .
H8 H 0.5200 0.8279 0.9633 0.066 Uiso 1 1 calc R U . . .
C7 C 0.6445(3) 0.79965(17) 0.94082(9) 0.0502(8) Uani 1 1 d . . . . .
C6 C 0.7439(3) 0.76938(17) 0.94759(9) 0.0466(8) Uani 1 1 d . . . . .
H6 H 0.7851 0.7653 0.9293 0.056 Uiso 1 1 calc R U . . .
C11 C 0.6161(3) 0.82487(19) 0.90371(10) 0.0549(9) Uani 1 1 d . . . . .
C13 C 0.2028(3) 0.60693(18) 0.64755(10) 0.0543(9) Uani 1 1 d . . . . .
C12 C 0.2810(3) 0.65081(18) 0.67238(9) 0.0503(8) Uani 1 1 d . . . . .
C15 C -0.0390(3) 0.6159(3) 0.75014(12) 0.0744(13) Uani 1 1 d . . . . .
C14 C 0.0452(3) 0.6635(2) 0.77026(11) 0.0648(11) Uani 1 1 d . . . . .
C16 C 0.2849(3) 0.70033(19) 0.73286(9) 0.0497(8) Uani 1 1 d . . . . .
C21 C 0.2191(3) 0.7030(2) 0.75990(9) 0.0532(9) Uani 1 1 d . . . . .
C20 C 0.2507(3) 0.7382(2) 0.79137(10) 0.0611(10) Uani 1 1 d . . . . .
H20 H 0.2081 0.7399 0.8093 0.073 Uiso 1 1 calc R U . . .
C19 C 0.3462(3) 0.7710(2) 0.79601(9) 0.0534(9) Uani 1 1 d . . . . .
C18 C 0.4099(3) 0.7694(2) 0.76913(11) 0.0626(10) Uani 1 1 d . . . . .
H18 H 0.4733 0.7920 0.7724 0.075 Uiso 1 1 calc R U . . .
C17 C 0.3797(3) 0.7343(2) 0.73738(10) 0.0555(9) Uani 1 1 d . . . . .
H17 H 0.4223 0.7336 0.7194 0.067 Uiso 1 1 calc R U . . .
C22 C 0.3688(3) 0.8106(3) 0.82990(13) 0.0745(12) Uani 1 1 d . . . . .
C23 C 0.4862(3) 0.8790(2) 0.86456(10) 0.0646(10) Uani 1 1 d . . . . .
H23A H 0.5426 0.9094 0.8609 0.078 Uiso 1 1 calc R U . . .
H23B H 0.4250 0.9066 0.8660 0.078 Uiso 1 1 calc R U . . .
C24 C 0.8861(2) 0.87158(16) 0.84402(8) 0.0405(7) Uani 1 1 d . . . . .
H24A H 0.8979 0.8447 0.8234 0.049 Uiso 1 1 calc R U . . .
H24B H 0.8482 0.8433 0.8590 0.049 Uiso 1 1 calc R U . . .
C25 C 0.8187(3) 0.93176(17) 0.83120(9) 0.0464(8) Uani 1 1 d . . . . .
H25A H 0.8562 0.9613 0.8168 0.056 Uiso 1 1 calc R U . . .
H25B H 0.8025 0.9577 0.8517 0.056 Uiso 1 1 calc R U . . .
C26 C 0.7183(3) 0.90810(19) 0.80915(9) 0.0499(8) Uani 1 1 d . . . . .
H26A H 0.7342 0.8874 0.7872 0.060 Uiso 1 1 calc R U . . .
H26B H 0.6857 0.8739 0.8225 0.060 Uiso 1 1 calc R U . . .
C27 C 0.6434(3) 0.9669(2) 0.80017(11) 0.0636(10) Uani 1 1 d . . . . .
H27A H 0.5813 0.9504 0.7863 0.095 Uiso 1 1 calc R U . . .
H27B H 0.6752 1.0005 0.7866 0.095 Uiso 1 1 calc R U . . .
H27C H 0.6266 0.9870 0.8219 0.095 Uiso 1 1 calc R U . . .
C28 C 0.9778(3) 0.93553(16) 0.89656(8) 0.0438(7) Uani 1 1 d . . . . .
H28A H 1.0461 0.9465 0.9088 0.053 Uiso 1 1 calc R U . . .
H28B H 0.9464 0.9778 0.8873 0.053 Uiso 1 1 calc R U . . .
C29 C 0.9131(3) 0.90716(16) 0.92374(8) 0.0431(7) Uani 1 1 d . . . . .
H29A H 0.9456 0.8665 0.9346 0.052 Uiso 1 1 calc R U . . .
H29B H 0.8447 0.8950 0.9120 0.052 Uiso 1 1 calc R U . . .
C30 C 0.9039(3) 0.96106(18) 0.95254(9) 0.0508(8) Uani 1 1 d . . . . .
H30A H 0.9727 0.9749 0.9631 0.061 Uiso 1 1 calc R U . . .
H30B H 0.8686 1.0008 0.9416 0.061 Uiso 1 1 calc R U . . .
C31 C 0.8445(3) 0.9342(2) 0.98148(9) 0.0576(9) Uani 1 1 d . . . . .
H31A H 0.8400 0.9691 0.9991 0.086 Uiso 1 1 calc R U . . .
H31B H 0.8800 0.8954 0.9927 0.086 Uiso 1 1 calc R U . . .
H31C H 0.7760 0.9212 0.9711 0.086 Uiso 1 1 calc R U . . .
C32 C 1.0587(3) 0.92819(17) 0.84222(8) 0.0442(7) Uani 1 1 d . . . . .
H32A H 1.1262 0.9348 0.8561 0.053 Uiso 1 1 calc R U . . .
H32B H 1.0284 0.9729 0.8374 0.053 Uiso 1 1 calc R U . . .
C33 C 1.0750(3) 0.89605(18) 0.80677(9) 0.0470(8) Uani 1 1 d . . . . .
H33A H 1.0102 0.8962 0.7908 0.056 Uiso 1 1 calc R U . . .
H33B H 1.0972 0.8492 0.8106 0.056 Uiso 1 1 calc R U . . .
C34 C 1.1571(3) 0.9360(2) 0.78993(10) 0.0555(9) Uani 1 1 d . . . . .
H34A H 1.1369 0.9835 0.7881 0.067 Uiso 1 1 calc R U . . .
H34B H 1.2226 0.9332 0.8055 0.067 Uiso 1 1 calc R U . . .
C35 C 1.1718(3) 0.9097(2) 0.75307(10) 0.0610(10) Uani 1 1 d . . . . .
H35A H 1.2240 0.9363 0.7437 0.092 Uiso 1 1 calc R U . . .
H35B H 1.1076 0.9134 0.7374 0.092 Uiso 1 1 calc R U . . .
H35C H 1.1931 0.8629 0.7548 0.092 Uiso 1 1 calc R U . . .
C36 C 1.0406(2) 0.82134(16) 0.87738(8) 0.0408(7) Uani 1 1 d . . . . .
H36A H 0.9924 0.7966 0.8902 0.049 Uiso 1 1 calc R U . . .
H36B H 1.0503 0.7949 0.8564 0.049 Uiso 1 1 calc R U . . .
C37 C 1.1441(2) 0.82578(18) 0.90123(9) 0.0482(8) Uani 1 1 d . . . . .
H37A H 1.1353 0.8497 0.9231 0.058 Uiso 1 1 calc R U . . .
H37B H 1.1932 0.8511 0.8891 0.058 Uiso 1 1 calc R U . . .
C38 C 1.1861(3) 0.75425(19) 0.91013(10) 0.0533(9) Uani 1 1 d . . . . .
H38A H 1.1359 0.7291 0.9219 0.064 Uiso 1 1 calc R U . . .
H38B H 1.1944 0.7307 0.8881 0.064 Uiso 1 1 calc R U . . .
C39 C 1.2898(3) 0.7549(2) 0.93429(11) 0.0685(11) Uani 1 1 d . . . . .
H39A H 1.3131 0.7089 0.9389 0.103 Uiso 1 1 calc R U . . .
H39B H 1.2816 0.7768 0.9565 0.103 Uiso 1 1 calc R U . . .
H39C H 1.3400 0.7792 0.9227 0.103 Uiso 1 1 calc R U . . .
C40 C 0.9648(2) 0.61696(15) 0.86934(8) 0.0387(7) Uani 1 1 d . . . . .
H40A H 0.9655 0.6454 0.8904 0.046 Uiso 1 1 calc R U . . .
H40B H 1.0077 0.6392 0.8536 0.046 Uiso 1 1 calc R U . . .
C9 C 0.6184(3) 0.78320(18) 1.00206(10) 0.0514(8) Uani 1 1 d . . . . .
H9 H 0.5771 0.7886 1.0202 0.062 Uiso 1 1 calc R U . . .
C41 C 0.8546(3) 0.61451(17) 0.85042(9) 0.0468(8) Uani 1 1 d . . . . .
H41A H 0.8099 0.5921 0.8655 0.056 Uiso 1 1 calc R U . . .
H41B H 0.8523 0.5890 0.8283 0.056 Uiso 1 1 calc R U . . .
C42 C 0.8172(3) 0.68756(17) 0.84241(9) 0.0478(8) Uani 1 1 d . . . . .
H42A H 0.8089 0.7101 0.8648 0.057 Uiso 1 1 calc R U . . .
H42B H 0.8699 0.7121 0.8316 0.057 Uiso 1 1 calc R U . . .
C43 C 0.7155(3) 0.6912(2) 0.81766(11) 0.0653(10) Uani 1 1 d . . . . .
H43A H 0.6961 0.7380 0.8136 0.098 Uiso 1 1 calc R U . . .
H43B H 0.6625 0.6680 0.8285 0.098 Uiso 1 1 calc R U . . .
H43C H 0.7235 0.6699 0.7953 0.098 Uiso 1 1 calc R U . . .
C44 C 0.9480(3) 0.50871(16) 0.90344(9) 0.0459(8) Uani 1 1 d . . . . .
H44A H 0.8846 0.4958 0.8885 0.055 Uiso 1 1 calc R U . . .
H44B H 0.9845 0.4671 0.9111 0.055 Uiso 1 1 calc R U . . .
C45 C 0.9194(3) 0.54499(17) 0.93616(8) 0.0466(8) Uani 1 1 d . . . . .
H45A H 0.8895 0.5891 0.9294 0.056 Uiso 1 1 calc R U . . .
H45B H 0.9809 0.5521 0.9533 0.056 Uiso 1 1 calc R U . . .
C46 C 0.8412(3) 0.50187(18) 0.95310(9) 0.0510(8) Uani 1 1 d . . . . .
H46A H 0.7794 0.4958 0.9360 0.061 Uiso 1 1 calc R U . . .
H46B H 0.8707 0.4573 0.9588 0.061 Uiso 1 1 calc R U . . .
C47 C 0.8112(3) 0.5339(2) 0.98675(10) 0.0671(11) Uani 1 1 d . . . . .
H47A H 0.7623 0.5052 0.9965 0.101 Uiso 1 1 calc R U . . .
H47B H 0.7804 0.5777 0.9811 0.101 Uiso 1 1 calc R U . . .
H47C H 0.8719 0.5393 1.0040 0.101 Uiso 1 1 calc R U . . .
C48 C 1.1195(3) 0.56617(17) 0.90156(8) 0.0462(8) Uani 1 1 d . . . . .
H48A H 1.1085 0.5923 0.9226 0.055 Uiso 1 1 calc R U . . .
H48B H 1.1569 0.5950 0.8867 0.055 Uiso 1 1 calc R U . . .
C49 C 1.1873(3) 0.5051(2) 0.91351(10) 0.0599(9) Uani 1 1 d . . . . .
H49A H 1.1734 0.4686 0.8962 0.072 Uiso 1 1 calc R U . . .
H49B H 1.1706 0.4888 0.9364 0.072 Uiso 1 1 calc R U . . .
C50 C 1.3031(3) 0.5245(2) 0.91706(13) 0.0748(12) Uani 1 1 d . . . . .
H50A H 1.3200 0.5393 0.8940 0.090 Uiso 1 1 calc R U . . .
H50B H 1.3160 0.5623 0.9336 0.090 Uiso 1 1 calc R U . . .
C51 C 1.3722(4) 0.4659(3) 0.93019(14) 0.0872(14) Uani 1 1 d . . . . .
H51A H 1.4434 0.4800 0.9321 0.131 Uiso 1 1 calc R U . . .
H51B H 1.3607 0.4287 0.9136 0.131 Uiso 1 1 calc R U . . .
H51C H 1.3566 0.4517 0.9533 0.131 Uiso 1 1 calc R U . . .
C52 C 1.0274(3) 0.50506(17) 0.84845(9) 0.0472(8) Uani 1 1 d . . . . .
H52A H 1.0398 0.4585 0.8565 0.057 Uiso 1 1 calc R U . . .
H52B H 0.9625 0.5056 0.8325 0.057 Uiso 1 1 calc R U . . .
C53 C 1.1134(3) 0.52579(17) 0.82739(9) 0.0481(8) Uani 1 1 d . . . . .
H53A H 1.1799 0.5200 0.8420 0.058 Uiso 1 1 calc R U . . .
H53B H 1.1057 0.5734 0.8209 0.058 Uiso 1 1 calc R U . . .
C54 C 1.1099(3) 0.4826(2) 0.79377(10) 0.0622(10) Uani 1 1 d . . . . .
H54A H 1.1069 0.4349 0.8002 0.075 Uiso 1 1 calc R U . . .
H54B H 1.0473 0.4933 0.7778 0.075 Uiso 1 1 calc R U . . .
C55 C 1.2025(4) 0.4940(2) 0.77446(12) 0.0767(13) Uani 1 1 d . . . . .
H55A H 1.1965 0.4662 0.7533 0.115 Uiso 1 1 calc R U . . .
H55B H 1.2645 0.4820 0.7899 0.115 Uiso 1 1 calc R U . . .
H55C H 1.2056 0.5411 0.7678 0.115 Uiso 1 1 calc R U . . .
C56 C 0.2280(2) 0.10496(16) 0.84989(8) 0.0407(7) Uani 1 1 d . . . . .
H56A H 0.1710 0.1024 0.8306 0.049 Uiso 1 1 calc R U . . .
H56B H 0.2431 0.0589 0.8583 0.049 Uiso 1 1 calc R U . . .
C57 C 0.1924(2) 0.14560(17) 0.88023(8) 0.0426(7) Uani 1 1 d . . . . .
H57A H 0.1722 0.1911 0.8720 0.051 Uiso 1 1 calc R U . . .
H57B H 0.2485 0.1495 0.8998 0.051 Uiso 1 1 calc R U . . .
C58 C 0.1004(3) 0.10934(19) 0.89302(10) 0.0513(8) Uani 1 1 d . . . . .
H58A H 0.0495 0.0993 0.8725 0.062 Uiso 1 1 calc R U . . .
H58B H 0.1238 0.0664 0.9040 0.062 Uiso 1 1 calc R U . . .
C59 C 0.0491(3) 0.1508(2) 0.91976(10) 0.0608(10) Uani 1 1 d . . . . .
H59A H -0.0079 0.1256 0.9269 0.091 Uiso 1 1 calc R U . . .
H59B H 0.0241 0.1929 0.9089 0.091 Uiso 1 1 calc R U . . .
H59C H 0.0987 0.1602 0.9404 0.091 Uiso 1 1 calc R U . . .
C60 C 0.3076(2) 0.20599(16) 0.82344(8) 0.0395(7) Uani 1 1 d . . . . .
H60A H 0.2996 0.2330 0.8445 0.047 Uiso 1 1 calc R U . . .
H60B H 0.3698 0.2216 0.8143 0.047 Uiso 1 1 calc R U . . .
C61 C 0.2157(2) 0.21920(16) 0.79539(8) 0.0412(7) Uani 1 1 d . . . . .
H61A H 0.1521 0.2104 0.8055 0.049 Uiso 1 1 calc R U . . .
H61B H 0.2181 0.1885 0.7754 0.049 Uiso 1 1 calc R U . . .
C62 C 0.2158(3) 0.29245(17) 0.78222(8) 0.0456(7) Uani 1 1 d . . . . .
H62A H 0.2132 0.3231 0.8023 0.055 Uiso 1 1 calc R U . . .
H62B H 0.2797 0.3012 0.7723 0.055 Uiso 1 1 calc R U . . .
C63 C 0.1246(3) 0.30643(18) 0.75404(8) 0.0475(8) Uani 1 1 d . . . . .
H63A H 0.1266 0.3530 0.7464 0.071 Uiso 1 1 calc R U . . .
H63B H 0.0612 0.2983 0.7639 0.071 Uiso 1 1 calc R U . . .
H63C H 0.1279 0.2769 0.7339 0.071 Uiso 1 1 calc R U . . .
C64 C 0.4187(2) 0.13172(16) 0.86245(8) 0.0414(7) Uani 1 1 d . . . . .
H64A H 0.4744 0.1540 0.8522 0.050 Uiso 1 1 calc R U . . .
H64B H 0.4042 0.1590 0.8827 0.050 Uiso 1 1 calc R U . . .
C65 C 0.4574(3) 0.06307(18) 0.87640(9) 0.0489(8) Uani 1 1 d . . . . .
H65A H 0.4841 0.0376 0.8575 0.059 Uiso 1 1 calc R U . . .
H65B H 0.4008 0.0374 0.8843 0.059 Uiso 1 1 calc R U . . .
C66 C 0.5423(3) 0.0734(2) 0.90738(11) 0.0612(10) Uani 1 1 d . . . . .
H66A H 0.5127 0.0947 0.9269 0.073 Uiso 1 1 calc R U . . .
H66B H 0.5936 0.1043 0.9000 0.073 Uiso 1 1 calc R U . . .
C67 C 0.5959(3) 0.0076(2) 0.92084(12) 0.0716(11) Uani 1 1 d . . . . .
H67A H 0.6483 0.0175 0.9406 0.107 Uiso 1 1 calc R U . . .
H67B H 0.6275 -0.0131 0.9019 0.107 Uiso 1 1 calc R U . . .
H67C H 0.5459 -0.0230 0.9286 0.107 Uiso 1 1 calc R U . . .
C68 C 0.3358(2) 0.08663(17) 0.80297(8) 0.0425(7) Uani 1 1 d . . . . .
H68A H 0.3501 0.0408 0.8119 0.051 Uiso 1 1 calc R U . . .
H68B H 0.2703 0.0854 0.7874 0.051 Uiso 1 1 calc R U . . .
C69 C 0.4201(2) 0.10658(18) 0.78062(9) 0.0465(8) Uani 1 1 d . . . . .
H69A H 0.4873 0.1044 0.7952 0.056 Uiso 1 1 calc R U . . .
H69B H 0.4090 0.1530 0.7722 0.056 Uiso 1 1 calc R U . . .
C70 C 0.4190(3) 0.0587(2) 0.74864(9) 0.0531(9) Uani 1 1 d . . . . .
H70A H 0.4312 0.0125 0.7573 0.064 Uiso 1 1 calc R U . . .
H70B H 0.3510 0.0601 0.7346 0.064 Uiso 1 1 calc R U . . .
C71 C 0.5003(3) 0.0772(2) 0.72483(10) 0.0662(11) Uani 1 1 d . . . . .
H71A H 0.4964 0.0459 0.7051 0.099 Uiso 1 1 calc R U . . .
H71B H 0.5680 0.0748 0.7384 0.099 Uiso 1 1 calc R U . . .
H71C H 0.4879 0.1226 0.7159 0.099 Uiso 1 1 calc R U . . .
C73 C 0.5586(3) 0.3815(3) 0.86824(13) 0.0957(19) Uani 1 1 d D . . . .
H73A H 0.5560 0.4139 0.8875 0.115 Uiso 0.516(15) 1 calc R U P A 1
H73B H 0.6191 0.3932 0.8570 0.115 Uiso 0.516(15) 1 calc R U P A 1
H73C H 0.6186 0.4009 0.8592 0.115 Uiso 0.484(15) 1 calc R U P A 2
H73D H 0.5307 0.4137 0.8840 0.115 Uiso 0.484(15) 1 calc R U P A 2
C72 C 0.5817(2) 0.3138(2) 0.88581(9) 0.0550(9) Uani 1 1 d D . . . .
H72A H 0.5922 0.2809 0.8674 0.066 Uiso 1 1 calc R U . . .
H72B H 0.5212 0.2994 0.8964 0.066 Uiso 1 1 calc R U . . .
C74 C 0.4669(6) 0.3964(7) 0.8413(2) 0.054(3) Uani 0.516(15) 1 d D . P A 1
H74A H 0.4293 0.3537 0.8400 0.065 Uiso 0.516(15) 1 calc R U P A 1
H74B H 0.4265 0.4269 0.8543 0.065 Uiso 0.516(15) 1 calc R U P A 1
C75 C 0.4487(11) 0.4178(9) 0.8105(4) 0.125(6) Uani 0.516(15) 1 d D . P A 1
H75A H 0.3751 0.4199 0.8035 0.187 Uiso 0.516(15) 1 calc R U P A 1
H75B H 0.4791 0.3878 0.7947 0.187 Uiso 0.516(15) 1 calc R U P A 1
H75C H 0.4778 0.4625 0.8092 0.187 Uiso 0.516(15) 1 calc R U P A 1
C74' C 0.4729(8) 0.3557(8) 0.8368(3) 0.063(3) Uani 0.484(15) 1 d D . P A 2
H74C H 0.4667 0.3066 0.8383 0.075 Uiso 0.484(15) 1 calc R U P A 2
H74D H 0.4064 0.3754 0.8400 0.075 Uiso 0.484(15) 1 calc R U P A 2
C75' C 0.4952(7) 0.3718(7) 0.8057(2) 0.067(3) Uani 0.484(15) 1 d D . P A 2
H75D H 0.4416 0.3555 0.7878 0.101 Uiso 0.484(15) 1 calc R U P A 2
H75E H 0.5601 0.3514 0.8022 0.101 Uiso 0.484(15) 1 calc R U P A 2
H75F H 0.5004 0.4204 0.8040 0.101 Uiso 0.484(15) 1 calc R U P A 2
C76 C 0.6618(2) 0.35868(17) 0.94568(8) 0.0415(7) Uani 1 1 d . . . . .
H76A H 0.7267 0.3602 0.9616 0.050 Uiso 1 1 calc R U . . .
H76B H 0.6487 0.4041 0.9361 0.050 Uiso 1 1 calc R U . . .
C77 C 0.5759(3) 0.34044(18) 0.96758(9) 0.0455(7) Uani 1 1 d . . . . .
H77A H 0.5891 0.2960 0.9785 0.055 Uiso 1 1 calc R U . . .
H77B H 0.5100 0.3388 0.9523 0.055 Uiso 1 1 calc R U . . .
C78 C 0.5722(3) 0.39455(19) 0.99671(10) 0.0538(9) Uani 1 1 d . . . . .
H78A H 0.6384 0.3957 1.0119 0.065 Uiso 1 1 calc R U . . .
H78B H 0.5608 0.4389 0.9855 0.065 Uiso 1 1 calc R U . . .
C79 C 0.4866(3) 0.3804(2) 1.01963(10) 0.0600(10) Uani 1 1 d . . . . .
H79A H 0.4867 0.4153 1.0375 0.090 Uiso 1 1 calc R U . . .
H79B H 0.4984 0.3370 1.0311 0.090 Uiso 1 1 calc R U . . .
H79C H 0.4208 0.3800 1.0048 0.090 Uiso 1 1 calc R U . . .
C80 C 0.6867(3) 0.23788(17) 0.92686(9) 0.0462(8) Uani 1 1 d . . . . .
H80A H 0.6947 0.2097 0.9063 0.055 Uiso 1 1 calc R U . . .
H80B H 0.6231 0.2241 0.9357 0.055 Uiso 1 1 calc R U . . .
C81 C 0.7768(3) 0.22419(17) 0.95569(9) 0.0486(8) Uani 1 1 d . . . . .
H81A H 0.7743 0.2561 0.9752 0.058 Uiso 1 1 calc R U . . .
H81B H 0.8414 0.2315 0.9460 0.058 Uiso 1 1 calc R U . . .
C82 C 0.7746(3) 0.15210(19) 0.96997(10) 0.0596(9) Uani 1 1 d . . . . .
H82A H 0.7117 0.1454 0.9808 0.072 Uiso 1 1 calc R U . . .
H82B H 0.7738 0.1202 0.9503 0.072 Uiso 1 1 calc R U . . .
C83 C 0.8676(4) 0.1379(2) 0.99742(11) 0.0684(11) Uani 1 1 d . . . . .
H83A H 0.8641 0.0920 1.0059 0.103 Uiso 1 1 calc R U . . .
H83B H 0.8678 0.1689 1.0171 0.103 Uiso 1 1 calc R U . . .
H83C H 0.9300 0.1437 0.9867 0.103 Uiso 1 1 calc R U . . .
C84 C 0.7729(2) 0.33551(17) 0.90042(8) 0.0412(7) Uani 1 1 d . . . . .
H84A H 0.8292 0.3355 0.9200 0.049 Uiso 1 1 calc R U . . .
H84B H 0.7619 0.3823 0.8926 0.049 Uiso 1 1 calc R U . . .
C85 C 0.8068(2) 0.29472(18) 0.86973(9) 0.0446(7) Uani 1 1 d . . . . .
H85A H 0.7499 0.2907 0.8505 0.054 Uiso 1 1 calc R U . . .
H85B H 0.8276 0.2493 0.8778 0.054 Uiso 1 1 calc R U . . .
C86 C 0.8978(2) 0.33150(18) 0.85647(9) 0.0472(8) Uani 1 1 d . . . . .
H86A H 0.8732 0.3738 0.8451 0.057 Uiso 1 1 calc R U . . .
H86B H 0.9485 0.3427 0.8768 0.057 Uiso 1 1 calc R U . . .
C87 C 0.9501(3) 0.2895(2) 0.82998(10) 0.0551(9) Uani 1 1 d . . . . .
H87A H 1.0065 0.3150 0.8225 0.083 Uiso 1 1 calc R U . . .
H87B H 0.9007 0.2790 0.8095 0.083 Uiso 1 1 calc R U . . .
H87C H 0.9762 0.2480 0.8412 0.083 Uiso 1 1 calc R U . . .
N1 N 0.87557(19) 0.71562(13) 0.99247(6) 0.0391(6) Uani 1 1 d . . . . .
N2 N 0.7569(2) 0.72126(14) 1.04119(7) 0.0435(6) Uani 1 1 d . . . . .
N3 N 0.2441(2) 0.66212(15) 0.70355(7) 0.0473(6) Uani 1 1 d . . . . .
N4 N 0.1249(2) 0.66719(17) 0.75173(7) 0.0550(8) Uani 1 1 d . . . . .
N5 N 0.99104(19) 0.88919(13) 0.86504(6) 0.0388(6) Uani 1 1 d . . . . .
N6 N 1.0147(2) 0.54918(13) 0.88089(6) 0.0400(6) Uani 1 1 d . . . . .
N7 N 0.32288(19) 0.13236(13) 0.83470(7) 0.0388(6) Uani 1 1 d . . . . .
N8 N 0.67547(19) 0.31099(14) 0.91470(7) 0.0421(6) Uani 1 1 d . . . . .
O1 O 0.96112(18) 0.71910(12) 0.94254(5) 0.0475(5) Uani 1 1 d . . . . .
O2 O 1.12191(17) 0.65016(12) 0.98486(6) 0.0510(6) Uani 1 1 d . . . . .
O3 O 1.02882(16) 0.65409(11) 1.03057(5) 0.0437(5) Uani 1 1 d . . . . .
O4 O 0.63579(18) 0.73772(14) 1.08026(6) 0.0563(6) Uani 1 1 d . . . . .
O5 O 0.7706(2) 0.66304(15) 1.12930(6) 0.0644(7) Uani 1 1 d . . . . .
O6 O 0.88152(18) 0.65638(12) 1.08911(6) 0.0491(5) Uani 1 1 d . . . . .
O9 O 0.36280(19) 0.67216(13) 0.66302(6) 0.0553(6) Uani 1 1 d . . . . .
O10 O 0.2248(2) 0.59224(16) 0.61752(7) 0.0740(8) Uani 1 1 d . . . . .
O11 O 0.1193(2) 0.58922(13) 0.65929(6) 0.0572(6) Uani 1 1 d . . . . .
O12 O 0.0351(2) 0.69000(18) 0.79918(7) 0.0764(9) Uani 1 1 d . . . . .
O13 O -0.1162(2) 0.6004(2) 0.76413(9) 0.0921(11) Uani 1 1 d . . . . .
O14 O -0.02354(19) 0.59451(16) 0.71827(8) 0.0697(8) Uani 1 1 d . . . . .
O7 O 0.6730(2) 0.82896(16) 0.88144(7) 0.0667(7) Uani 1 1 d . . . . .
O8 O 0.51259(19) 0.84370(13) 0.89789(6) 0.0576(6) Uani 1 1 d . . . . .
O15 O 0.3099(3) 0.8207(2) 0.85075(8) 0.0983(11) Uani 1 1 d . . . . .
O16 O 0.4662(2) 0.83409(15) 0.83411(8) 0.0729(8) Uani 1 1 d . . . . .
Cu1 Cu 0.89234(3) 0.68398(2) 1.04040(2) 0.03882(14) Uani 1 1 d . . . . .
Cu2 Cu 0.11026(4) 0.62450(3) 0.70634(2) 0.04921(15) Uani 1 1 d . . . . .
N9 N 0.6030(4) 0.5559(3) 0.88882(13) 0.1069(15) Uani 1 1 d . . . . .
C88 C 0.5506(5) 0.6036(3) 0.88256(13) 0.0825(14) Uani 1 1 d . . . . .
C89 C 0.4902(5) 0.6622(3) 0.87524(15) 0.1043(19) Uani 1 1 d . . . . .
H89A H 0.5302 0.6963 0.8650 0.156 Uiso 1 1 calc R U . . .
H89B H 0.4690 0.6791 0.8970 0.156 Uiso 1 1 calc R U . . .
H89C H 0.4300 0.6513 0.8587 0.156 Uiso 1 1 calc R U . . .
N10 N 0.2764(7) 0.9748(4) 0.9247(2) 0.079(2) Uani 0.5 1 d . . P . .
C90 C 0.3210(7) 0.9915(6) 0.9490(2) 0.077(3) Uani 0.5 1 d . . P . .
C91 C 0.3850(10) 1.0032(10) 0.9798(3) 0.147(6) Uani 0.5 1 d . . P . .
H91A H 0.3892 1.0513 0.9843 0.221 Uiso 0.5 1 calc R U P . .
H91B H 0.4529 0.9859 0.9776 0.221 Uiso 0.5 1 calc R U P . .
H91C H 0.3583 0.9808 0.9993 0.221 Uiso 0.5 1 calc R U P . .

loop_
_atom_site_aniso_label
_atom_site_aniso_U_11
_atom_site_aniso_U_22
_atom_site_aniso_U_33
_atom_site_aniso_U_23
_atom_site_aniso_U_13
_atom_site_aniso_U_12
C1 0.0482(18) 0.0356(16) 0.0391(16) -0.0073(13) 0.0077(13) -0.0110(14)
C2 0.0452(17) 0.0402(17) 0.0427(17) -0.0094(13) 0.0082(14) -0.0047(14)
C3 0.0462(18) 0.0479(19) 0.0526(19) -0.0175(15) 0.0186(15) -0.0172(15)
C4 0.057(2) 0.0457(19) 0.0443(18) -0.0090(15) 0.0085(15) -0.0131(16)
C5 0.0468(17) 0.0356(17) 0.0434(16) 0.0004(13) -0.0028(13) -0.0063(14)
C10 0.0389(16) 0.0367(17) 0.0568(19) -0.0024(14) 0.0072(14) -0.0044(14)
C8 0.0435(18) 0.049(2) 0.072(2) 0.0035(18) 0.0017(17) -0.0053(16)
C7 0.057(2) 0.0389(18) 0.0509(19) 0.0018(15) -0.0089(16) -0.0097(16)
C6 0.0486(18) 0.0408(18) 0.0493(18) 0.0023(14) 0.0024(14) -0.0074(15)
C11 0.053(2) 0.047(2) 0.062(2) -0.0009(17) -0.0008(18) -0.0033(17)
C13 0.068(2) 0.0429(19) 0.050(2) 0.0020(16) -0.0003(17) 0.0073(18)
C12 0.0500(19) 0.049(2) 0.054(2) 0.0184(16) 0.0159(16) 0.0081(16)
C15 0.049(2) 0.098(3) 0.077(3) 0.053(3) 0.012(2) 0.009(2)
C14 0.053(2) 0.088(3) 0.056(2) 0.035(2) 0.0164(18) 0.019(2)
C16 0.0432(18) 0.052(2) 0.0533(19) 0.0046(16) 0.0049(15) 0.0033(16)
C21 0.055(2) 0.058(2) 0.0435(18) 0.0035(16) -0.0047(15) 0.0106(17)
C20 0.055(2) 0.077(3) 0.050(2) 0.0009(19) 0.0045(16) 0.014(2)
C19 0.051(2) 0.064(2) 0.0430(18) -0.0063(16) -0.0017(15) 0.0145(18)
C18 0.048(2) 0.066(3) 0.071(2) -0.005(2) -0.0038(18) 0.0026(18)
C17 0.0467(19) 0.064(2) 0.057(2) -0.0078(18) 0.0105(16) -0.0015(17)
C22 0.055(2) 0.080(3) 0.086(3) 0.007(2) 0.000(2) 0.011(2)
C23 0.071(3) 0.061(2) 0.059(2) -0.0024(19) -0.0021(19) 0.002(2)
C24 0.0435(17) 0.0402(17) 0.0371(15) -0.0016(13) 0.0022(13) -0.0062(14)
C25 0.0502(18) 0.0448(19) 0.0426(17) 0.0053(14) -0.0002(14) -0.0002(15)
C26 0.0468(18) 0.058(2) 0.0444(17) 0.0064(16) 0.0054(14) -0.0014(16)
C27 0.050(2) 0.077(3) 0.064(2) 0.020(2) 0.0074(17) 0.0088(19)
C28 0.0520(18) 0.0363(17) 0.0411(16) -0.0052(13) -0.0008(14) -0.0023(14)
C29 0.0494(18) 0.0381(17) 0.0408(16) -0.0009(13) 0.0022(13) 0.0006(14)
C30 0.061(2) 0.0408(18) 0.0481(18) -0.0086(15) -0.0002(16) -0.0001(16)
C31 0.067(2) 0.057(2) 0.0495(19) -0.0151(17) 0.0104(17) -0.0028(19)
C32 0.0476(18) 0.0398(18) 0.0443(17) 0.0033(14) 0.0023(14) -0.0100(14)
C33 0.0473(18) 0.0438(19) 0.0506(18) 0.0010(15) 0.0092(15) -0.0083(15)
C34 0.051(2) 0.058(2) 0.058(2) 0.0053(17) 0.0103(16) -0.0134(17)
C35 0.060(2) 0.063(2) 0.064(2) 0.0066(19) 0.0237(18) -0.0062(19)
C36 0.0439(17) 0.0363(16) 0.0421(16) 0.0029(13) 0.0059(13) -0.0020(14)
C37 0.0392(17) 0.050(2) 0.0558(19) 0.0056(16) 0.0060(14) -0.0003(15)
C38 0.0466(18) 0.055(2) 0.060(2) 0.0135(17) 0.0129(16) 0.0059(16)
C39 0.050(2) 0.086(3) 0.071(2) 0.021(2) 0.0139(18) 0.016(2)
C40 0.0476(17) 0.0319(15) 0.0384(15) -0.0017(12) 0.0122(13) -0.0044(13)
C9 0.0459(18) 0.049(2) 0.060(2) 0.0044(16) 0.0092(16) -0.0030(16)
C41 0.0542(19) 0.0419(18) 0.0443(17) 0.0003(14) 0.0069(15) -0.0060(15)
C42 0.0489(18) 0.0452(19) 0.0500(18) -0.0023(15) 0.0095(15) -0.0002(15)
C43 0.061(2) 0.062(3) 0.071(3) 0.004(2) 0.0004(19) 0.0001(19)
C44 0.060(2) 0.0335(17) 0.0461(17) 0.0010(13) 0.0153(15) -0.0047(15)
C45 0.065(2) 0.0370(17) 0.0401(16) -0.0020(13) 0.0138(15) -0.0093(16)
C46 0.065(2) 0.0419(19) 0.0484(18) 0.0041(15) 0.0149(16) -0.0062(17)
C47 0.084(3) 0.064(3) 0.060(2) -0.0058(19) 0.030(2) -0.023(2)
C48 0.0520(19) 0.0458(19) 0.0406(16) -0.0024(14) 0.0052(14) -0.0056(15)
C49 0.069(2) 0.059(2) 0.051(2) 0.0080(17) 0.0050(18) 0.0042(19)
C50 0.069(3) 0.063(3) 0.085(3) 0.001(2) -0.014(2) 0.000(2)
C51 0.074(3) 0.078(3) 0.103(4) 0.011(3) -0.012(3) -0.001(3)
C52 0.060(2) 0.0385(18) 0.0454(17) -0.0082(14) 0.0143(15) -0.0005(15)
C53 0.058(2) 0.0388(18) 0.0493(18) -0.0040(15) 0.0123(15) 0.0027(16)
C54 0.081(3) 0.052(2) 0.059(2) -0.0138(17) 0.027(2) -0.001(2)
C55 0.102(3) 0.063(3) 0.074(3) -0.014(2) 0.048(3) -0.003(2)
C56 0.0377(16) 0.0364(16) 0.0472(17) 0.0029(13) 0.0025(13) -0.0024(13)
C57 0.0395(16) 0.0413(18) 0.0466(17) 0.0028(14) 0.0039(13) -0.0039(14)
C58 0.0497(19) 0.049(2) 0.057(2) 0.0024(16) 0.0125(16) -0.0089(16)
C59 0.062(2) 0.064(2) 0.061(2) -0.0014(19) 0.0230(18) -0.0193(19)
C60 0.0396(16) 0.0357(16) 0.0442(16) 0.0006(13) 0.0100(13) -0.0002(13)
C61 0.0386(16) 0.0441(18) 0.0421(16) -0.0002(14) 0.0097(13) 0.0030(14)
C62 0.0506(18) 0.0477(19) 0.0393(16) 0.0016(14) 0.0091(14) 0.0033(15)
C63 0.056(2) 0.049(2) 0.0379(16) 0.0045(14) 0.0080(14) 0.0062(16)
C64 0.0350(15) 0.0440(18) 0.0439(16) -0.0043(14) 0.0004(13) -0.0010(13)
C65 0.0478(18) 0.0444(19) 0.0521(19) -0.0024(15) -0.0026(15) 0.0060(15)
C66 0.060(2) 0.052(2) 0.066(2) 0.0008(18) -0.0118(18) 0.0035(18)
C67 0.075(3) 0.061(3) 0.071(3) 0.005(2) -0.019(2) 0.001(2)
C68 0.0412(16) 0.0395(17) 0.0456(17) -0.0081(14) 0.0007(13) 0.0043(14)
C69 0.0390(17) 0.052(2) 0.0474(18) -0.0049(15) 0.0027(14) 0.0025(15)
C70 0.0505(19) 0.059(2) 0.0482(18) -0.0077(16) 0.0015(15) 0.0119(17)
C71 0.061(2) 0.087(3) 0.051(2) -0.009(2) 0.0085(17) 0.016(2)
C73 0.053(2) 0.144(5) 0.084(3) 0.053(3) -0.012(2) -0.031(3)
C72 0.0375(17) 0.083(3) 0.0454(18) -0.0098(18) 0.0093(14) -0.0142(17)
C74 0.040(4) 0.061(7) 0.064(5) 0.011(5) 0.010(3) -0.002(4)
C75 0.073(8) 0.114(12) 0.177(14) 0.078(10) -0.022(8) -0.014(8)
C74' 0.049(5) 0.054(7) 0.081(7) 0.007(5) -0.009(4) -0.011(5)
C75' 0.054(5) 0.096(9) 0.048(5) 0.012(5) -0.006(4) 0.004(5)
C76 0.0390(16) 0.0424(18) 0.0442(16) -0.0078(14) 0.0095(13) -0.0036(14)
C77 0.0446(17) 0.0479(19) 0.0458(17) -0.0087(15) 0.0129(14) -0.0063(15)
C78 0.058(2) 0.051(2) 0.056(2) -0.0093(16) 0.0210(17) -0.0070(17)
C79 0.067(2) 0.057(2) 0.060(2) -0.0132(18) 0.0270(19) -0.0077(19)
C80 0.0485(18) 0.0438(18) 0.0498(18) -0.0129(15) 0.0196(15) -0.0130(15)
C81 0.0516(19) 0.0426(19) 0.0546(19) -0.0089(15) 0.0183(15) -0.0059(15)
C82 0.076(3) 0.045(2) 0.060(2) -0.0066(17) 0.0181(19) -0.0079(19)
C83 0.089(3) 0.055(2) 0.064(2) 0.0026(19) 0.022(2) 0.009(2)
C84 0.0363(16) 0.0446(18) 0.0441(16) -0.0048(14) 0.0103(13) -0.0059(14)
C85 0.0411(17) 0.0480(19) 0.0463(17) -0.0070(14) 0.0118(14) -0.0061(15)
C86 0.0414(17) 0.049(2) 0.0532(19) -0.0073(15) 0.0150(14) -0.0065(15)
C87 0.051(2) 0.062(2) 0.057(2) -0.0089(17) 0.0235(16) -0.0104(18)
N1 0.0408(14) 0.0401(14) 0.0364(13) -0.0007(11) 0.0056(11) -0.0001(11)
N2 0.0407(14) 0.0449(16) 0.0456(14) -0.0002(12) 0.0084(11) 0.0003(12)
N3 0.0426(14) 0.0505(17) 0.0491(15) 0.0021(13) 0.0068(12) -0.0043(13)
N4 0.0468(16) 0.075(2) 0.0447(15) 0.0127(14) 0.0106(13) 0.0073(15)
N5 0.0410(14) 0.0354(14) 0.0390(13) 0.0010(11) 0.0011(11) -0.0046(11)
N6 0.0491(15) 0.0346(13) 0.0374(13) -0.0029(11) 0.0101(11) -0.0029(12)
N7 0.0338(13) 0.0373(14) 0.0447(14) -0.0023(11) 0.0031(11) 0.0010(11)
N8 0.0378(13) 0.0478(16) 0.0419(14) -0.0088(12) 0.0097(11) -0.0075(12)
O1 0.0579(13) 0.0503(14) 0.0363(11) -0.0019(10) 0.0139(10) -0.0043(11)
O2 0.0470(13) 0.0539(14) 0.0536(13) -0.0129(11) 0.0129(11) 0.0001(11)
O3 0.0444(12) 0.0454(13) 0.0408(11) -0.0025(10) 0.0043(9) 0.0047(10)
O4 0.0445(13) 0.0693(17) 0.0574(14) -0.0175(12) 0.0155(11) -0.0121(12)
O5 0.0800(18) 0.0765(19) 0.0404(13) -0.0054(12) 0.0224(12) -0.0134(15)
O6 0.0579(14) 0.0532(14) 0.0370(11) 0.0013(10) 0.0087(10) -0.0042(11)
O9 0.0536(14) 0.0632(16) 0.0508(13) 0.0095(11) 0.0132(11) 0.0067(12)
O10 0.096(2) 0.076(2) 0.0509(15) -0.0045(14) 0.0110(14) -0.0007(17)
O11 0.0643(16) 0.0511(15) 0.0545(14) 0.0049(11) 0.0011(12) -0.0044(12)
O12 0.0677(17) 0.112(3) 0.0548(16) 0.0302(16) 0.0263(13) 0.0239(16)
O13 0.0495(16) 0.131(3) 0.099(2) 0.066(2) 0.0214(15) 0.0056(17)
O14 0.0440(14) 0.090(2) 0.0730(18) 0.0352(16) -0.0010(12) -0.0126(13)
O7 0.0651(16) 0.087(2) 0.0474(14) 0.0073(13) 0.0050(13) 0.0050(15)
O8 0.0601(15) 0.0570(15) 0.0523(14) 0.0010(12) -0.0057(11) 0.0080(12)
O15 0.105(3) 0.132(3) 0.0618(18) -0.0269(19) 0.0276(18) -0.003(2)
O16 0.0782(19) 0.0711(19) 0.0652(17) -0.0098(14) -0.0065(14) 0.0095(16)
Cu1 0.0423(3) 0.0404(3) 0.0343(2) -0.00071(18) 0.00699(18) 0.00034(19)
Cu2 0.0458(3) 0.0553(3) 0.0456(3) 0.0100(2) 0.0028(2) -0.0081(2)
N9 0.134(4) 0.091(4) 0.099(3) 0.011(3) 0.027(3) 0.001(3)
C88 0.120(4) 0.064(3) 0.069(3) 0.007(2) 0.030(3) 0.002(3)
C89 0.155(6) 0.071(3) 0.099(4) 0.005(3) 0.059(4) 0.010(4)
N10 0.087(5) 0.051(4) 0.101(6) 0.004(4) 0.019(5) -0.014(4)
C90 0.058(5) 0.117(8) 0.058(5) -0.008(5) 0.021(4) -0.026(5)
C91 0.114(10) 0.241(19) 0.098(9) -0.042(10) 0.061(8) -0.047(11)

loop_
_atom_type_symbol
_atom_type_description
_atom_type_scat_dispersion_real
_atom_type_scat_dispersion_imag
_atom_type_scat_source
C C 0.0181 0.0091 'International Tables Vol C Tables 4.2.6.8 and 6.1.1.4'
H H 0.0000 0.0000 'International Tables Vol C Tables 4.2.6.8 and 6.1.1.4'
N N 0.0311 0.0180 'International Tables Vol C Tables 4.2.6.8 and 6.1.1.4'
O O 0.0492 0.0322 'International Tables Vol C Tables 4.2.6.8 and 6.1.1.4'
Cu Cu -1.9646 0.5888 'International Tables Vol C Tables 4.2.6.8 and 6.1.1.4'

loop_
_geom_angle_atom_site_label_1
_geom_angle_atom_site_label_2
_geom_angle_atom_site_label_3
_geom_angle
O1 C1 N1 128.7(3)
O1 C1 C2 121.4(3)
N1 C1 C2 109.8(3)
O2 C2 O3 124.6(3)
O2 C2 C1 119.2(3)
O3 C2 C1 116.2(3)
O4 C3 N2 128.8(4)
O4 C3 C4 121.3(3)
N2 C3 C4 109.9(3)
O5 C4 O6 123.9(3)
O5 C4 C3 119.2(3)
O6 C4 C3 116.9(3)
C6 C5 N1 126.3(3)
C6 C5 C10 119.6(3)
N1 C5 C10 114.1(3)
C9 C10 N2 127.0(3)
C9 C10 C5 119.7(3)
N2 C10 C5 113.3(3)
C7 C8 C9 120.9(3)
C7 C8 H8 119.6
C9 C8 H8 119.6
C8 C7 C6 120.3(3)
C8 C7 C11 124.8(3)
C6 C7 C11 114.7(3)
C5 C6 C7 119.5(3)
C5 C6 H6 120.2
C7 C6 H6 120.2
O7 C11 O8 123.4(3)
O7 C11 C7 125.8(4)
O8 C11 C7 110.8(3)
O10 C13 O11 124.3(4)
O10 C13 C12 118.1(4)
O11 C13 C12 117.6(3)
O9 C12 N3 127.7(4)
O9 C12 C13 122.5(3)
N3 C12 C13 109.8(3)
O13 C15 O14 122.9(5)
O13 C15 C14 120.0(5)
O14 C15 C14 117.0(3)
O12 C14 N4 128.7(4)
O12 C14 C15 122.3(4)
N4 C14 C15 109.0(4)
N3 C16 C17 126.7(3)
N3 C16 C21 113.0(3)
C17 C16 C21 120.2(3)
C20 C21 N4 125.9(3)
C20 C21 C16 119.6(4)
N4 C21 C16 114.5(3)
C19 C20 C21 119.9(3)
C19 C20 H20 120.1
C21 C20 H20 120.1
C20 C19 C18 120.4(3)
C20 C19 C22 114.9(3)
C18 C19 C22 124.5(4)
C19 C18 C17 120.6(4)
C19 C18 H18 119.7
C17 C18 H18 119.7
C18 C17 C16 119.2(3)
C18 C17 H17 120.4
C16 C17 H17 120.4
O15 C22 O16 123.2(5)
O15 C22 C19 125.8(4)
O16 C22 C19 111.0(4)
O8 C23 O16 113.5(3)
O8 C23 H23A 108.9
O16 C23 H23A 108.9
O8 C23 H23B 108.9
O16 C23 H23B 108.9
H23A C23 H23B 107.7
C25 C24 N5 115.5(3)
C25 C24 H24A 108.4
N5 C24 H24A 108.4
C25 C24 H24B 108.4
N5 C24 H24B 108.4
H24A C24 H24B 107.5
C24 C25 C26 110.8(3)
C24 C25 H25A 109.5
C26 C25 H25A 109.5
C24 C25 H25B 109.5
C26 C25 H25B 109.5
H25A C25 H25B 108.1
C27 C26 C25 111.5(3)
C27 C26 H26A 109.3
C25 C26 H26A 109.3
C27 C26 H26B 109.3
C25 C26 H26B 109.3
H26A C26 H26B 108.0
C26 C27 H27A 109.5
C26 C27 H27B 109.5
H27A C27 H27B 109.5
C26 C27 H27C 109.5
H27A C27 H27C 109.5
H27B C27 H27C 109.5
C29 C28 N5 115.9(3)
C29 C28 H28A 108.3
N5 C28 H28A 108.3
C29 C28 H28B 108.3
N5 C28 H28B 108.3
H28A C28 H28B 107.4
C28 C29 C30 109.1(3)
C28 C29 H29A 109.9
C30 C29 H29A 109.9
C28 C29 H29B 109.9
C30 C29 H29B 109.9
H29A C29 H29B 108.3
C31 C30 C29 111.4(3)
C31 C30 H30A 109.3
C29 C30 H30A 109.3
C31 C30 H30B 109.3
C29 C30 H30B 109.3
H30A C30 H30B 108.0
C30 C31 H31A 109.5
C30 C31 H31B 109.5
H31A C31 H31B 109.5
C30 C31 H31C 109.5
H31A C31 H31C 109.5
H31B C31 H31C 109.5
N5 C32 C33 116.6(3)
N5 C32 H32A 108.2
C33 C32 H32A 108.2
N5 C32 H32B 108.2
C33 C32 H32B 108.2
H32A C32 H32B 107.3
C32 C33 C34 109.7(3)
C32 C33 H33A 109.7
C34 C33 H33A 109.7
C32 C33 H33B 109.7
C34 C33 H33B 109.7
H33A C33 H33B 108.2
C35 C34 C33 112.6(3)
C35 C34 H34A 109.1
C33 C34 H34A 109.1
C35 C34 H34B 109.1
C33 C34 H34B 109.1
H34A C34 H34B 107.8
C34 C35 H35A 109.5
C34 C35 H35B 109.5
H35A C35 H35B 109.5
C34 C35 H35C 109.5
H35A C35 H35C 109.5
H35B C35 H35C 109.5
C37 C36 N5 115.9(3)
C37 C36 H36A 108.3
N5 C36 H36A 108.3
C37 C36 H36B 108.3
N5 C36 H36B 108.3
H36A C36 H36B 107.4
C36 C37 C38 109.9(3)
C36 C37 H37A 109.7
C38 C37 H37A 109.7
C36 C37 H37B 109.7
C38 C37 H37B 109.7
H37A C37 H37B 108.2
C39 C38 C37 112.7(3)
C39 C38 H38A 109.0
C37 C38 H38A 109.0
C39 C38 H38B 109.0
C37 C38 H38B 109.0
H38A C38 H38B 107.8
C38 C39 H39A 109.5
C38 C39 H39B 109.5
H39A C39 H39B 109.5
C38 C39 H39C 109.5
H39A C39 H39C 109.5
H39B C39 H39C 109.5
C41 C40 N6 116.7(3)
C41 C40 H40A 108.1
N6 C40 H40A 108.1
C41 C40 H40B 108.1
N6 C40 H40B 108.1
H40A C40 H40B 107.3
C8 C9 C10 119.9(3)
C8 C9 H9 120.0
C10 C9 H9 120.0
C40 C41 C42 108.6(3)
C40 C41 H41A 110.0
C42 C41 H41A 110.0
C40 C41 H41B 110.0
C42 C41 H41B 110.0
H41A C41 H41B 108.3
C43 C42 C41 113.2(3)
C43 C42 H42A 108.9
C41 C42 H42A 108.9
C43 C42 H42B 108.9
C41 C42 H42B 108.9
H42A C42 H42B 107.7
C42 C43 H43A 109.5
C42 C43 H43B 109.5
H43A C43 H43B 109.5
C42 C43 H43C 109.5
H43A C43 H43C 109.5
H43B C43 H43C 109.5
C45 C44 N6 115.5(3)
C45 C44 H44A 108.4
N6 C44 H44A 108.4
C45 C44 H44B 108.4
N6 C44 H44B 108.4
H44A C44 H44B 107.5
C44 C45 C46 109.2(3)
C44 C45 H45A 109.8
C46 C45 H45A 109.8
C44 C45 H45B 109.8
C46 C45 H45B 109.8
H45A C45 H45B 108.3
C47 C46 C45 112.3(3)
C47 C46 H46A 109.2
C45 C46 H46A 109.2
C47 C46 H46B 109.2
C45 C46 H46B 109.2
H46A C46 H46B 107.9
C46 C47 H47A 109.5
C46 C47 H47B 109.5
H47A C47 H47B 109.5
C46 C47 H47C 109.5
H47A C47 H47C 109.5
H47B C47 H47C 109.5
N6 C48 C49 115.2(3)
N6 C48 H48A 108.5
C49 C48 H48A 108.5
N6 C48 H48B 108.5
C49 C48 H48B 108.5
H48A C48 H48B 107.5
C48 C49 C50 110.6(3)
C48 C49 H49A 109.5
C50 C49 H49A 109.5
C48 C49 H49B 109.5
C50 C49 H49B 109.5
H49A C49 H49B 108.1
C51 C50 C49 112.0(4)
C51 C50 H50A 109.2
C49 C50 H50A 109.2
C51 C50 H50B 109.2
C49 C50 H50B 109.2
H50A C50 H50B 107.9
C50 C51 H51A 109.5
C50 C51 H51B 109.5
H51A C51 H51B 109.5
C50 C51 H51C 109.5
H51A C51 H51C 109.5
H51B C51 H51C 109.5
C53 C52 N6 115.7(3)
C53 C52 H52A 108.4
N6 C52 H52A 108.4
C53 C52 H52B 108.4
N6 C52 H52B 108.4
H52A C52 H52B 107.4
C52 C53 C54 110.2(3)
C52 C53 H53A 109.6
C54 C53 H53A 109.6
C52 C53 H53B 109.6
C54 C53 H53B 109.6
H53A C53 H53B 108.1
C55 C54 C53 112.5(3)
C55 C54 H54A 109.1
C53 C54 H54A 109.1
C55 C54 H54B 109.1
C53 C54 H54B 109.1
H54A C54 H54B 107.8
C54 C55 H55A 109.5
C54 C55 H55B 109.5
H55A C55 H55B 109.5
C54 C55 H55C 109.5
H55A C55 H55C 109.5
H55B C55 H55C 109.5
C57 C56 N7 116.1(3)
C57 C56 H56A 108.3
N7 C56 H56A 108.3
C57 C56 H56B 108.3
N7 C56 H56B 108.3
H56A C56 H56B 107.4
C56 C57 C58 108.8(3)
C56 C57 H57A 109.9
C58 C57 H57A 109.9
C56 C57 H57B 109.9
C58 C57 H57B 109.9
H57A C57 H57B 108.3
C59 C58 C57 113.0(3)
C59 C58 H58A 109.0
C57 C58 H58A 109.0
C59 C58 H58B 109.0
C57 C58 H58B 109.0
H58A C58 H58B 107.8
C58 C59 H59A 109.5
C58 C59 H59B 109.5
H59A C59 H59B 109.5
C58 C59 H59C 109.5
H59A C59 H59C 109.5
H59B C59 H59C 109.5
C61 C60 N7 115.0(3)
C61 C60 H60A 108.5
N7 C60 H60A 108.5
C61 C60 H60B 108.5
N7 C60 H60B 108.5
H60A C60 H60B 107.5
C60 C61 C62 110.8(3)
C60 C61 H61A 109.5
C62 C61 H61A 109.5
C60 C61 H61B 109.5
C62 C61 H61B 109.5
H61A C61 H61B 108.1
C63 C62 C61 111.5(3)
C63 C62 H62A 109.3
C61 C62 H62A 109.3
C63 C62 H62B 109.3
C61 C62 H62B 109.3
H62A C62 H62B 108.0
C62 C63 H63A 109.5
C62 C63 H63B 109.5
H63A C63 H63B 109.5
C62 C63 H63C 109.5
H63A C63 H63C 109.5
H63B C63 H63C 109.5
C65 C64 N7 117.0(3)
C65 C64 H64A 108.1
N7 C64 H64A 108.1
C65 C64 H64B 108.1
N7 C64 H64B 108.1
H64A C64 H64B 107.3
C64 C65 C66 109.0(3)
C64 C65 H65A 109.9
C66 C65 H65A 109.9
C64 C65 H65B 109.9
C66 C65 H65B 109.9
H65A C65 H65B 108.3
C65 C66 C67 113.6(3)
C65 C66 H66A 108.8
C67 C66 H66A 108.8
C65 C66 H66B 108.8
C67 C66 H66B 108.8
H66A C66 H66B 107.7
C66 C67 H67A 109.5
C66 C67 H67B 109.5
H67A C67 H67B 109.5
C66 C67 H67C 109.5
H67A C67 H67C 109.5
H67B C67 H67C 109.5
C69 C68 N7 116.5(3)
C69 C68 H68A 108.2
N7 C68 H68A 108.2
C69 C68 H68B 108.2
N7 C68 H68B 108.2
H68A C68 H68B 107.3
C68 C69 C70 110.2(3)
C68 C69 H69A 109.6
C70 C69 H69A 109.6
C68 C69 H69B 109.6
C70 C69 H69B 109.6
H69A C69 H69B 108.1
C71 C70 C69 112.5(3)
C71 C70 H70A 109.1
C69 C70 H70A 109.1
C71 C70 H70B 109.1
C69 C70 H70B 109.1
H70A C70 H70B 107.8
C70 C71 H71A 109.5
C70 C71 H71B 109.5
H71A C71 H71B 109.5
C70 C71 H71C 109.5
H71A C71 H71C 109.5
H71B C71 H71C 109.5
C74 C73 C72 124.9(6)
C72 C73 C74' 97.3(6)
C74 C73 H73A 106.1
C72 C73 H73A 106.1
C74 C73 H73B 106.1
C72 C73 H73B 106.1
H73A C73 H73B 106.3
C72 C73 H73C 112.3
C74' C73 H73C 112.3
C72 C73 H73D 112.3
C74' C73 H73D 112.3
H73C C73 H73D 109.9
C73 C72 N8 116.3(3)
C73 C72 H72A 108.2
N8 C72 H72A 108.2
C73 C72 H72B 108.2
N8 C72 H72B 108.2
H72A C72 H72B 107.4
C75 C74 C73 138.5(9)
C75 C74 H74A 102.5
C73 C74 H74A 102.5
C75 C74 H74B 102.5
C73 C74 H74B 102.5
H74A C74 H74B 104.9
C74 C75 H75A 109.5
C74 C75 H75B 109.5
H75A C75 H75B 109.5
C74 C75 H75C 109.5
H75A C75 H75C 109.5
H75B C75 H75C 109.5
C75' C74' C73 112.4(7)
C75' C74' H74C 109.1
C73 C74' H74C 109.1
C75' C74' H74D 109.1
C73 C74' H74D 109.1
H74C C74' H74D 107.9
C74' C75' H75D 109.5
C74' C75' H75E 109.5
H75D C75' H75E 109.5
C74' C75' H75F 109.5
H75D C75' H75F 109.5
H75E C75' H75F 109.5
C77 C76 N8 116.1(3)
C77 C76 H76A 108.3
N8 C76 H76A 108.3
C77 C76 H76B 108.3
N8 C76 H76B 108.3
H76A C76 H76B 107.4
C76 C77 C78 108.7(3)
C76 C77 H77A 109.9
C78 C77 H77A 109.9
C76 C77 H77B 109.9
C78 C77 H77B 109.9
H77A C77 H77B 108.3
C79 C78 C77 112.0(3)
C79 C78 H78A 109.2
C77 C78 H78A 109.2
C79 C78 H78B 109.2
C77 C78 H78B 109.2
H78A C78 H78B 107.9
C78 C79 H79A 109.5
C78 C79 H79B 109.5
H79A C79 H79B 109.5
C78 C79 H79C 109.5
H79A C79 H79C 109.5
H79B C79 H79C 109.5
N8 C80 C81 115.0(3)
N8 C80 H80A 108.5
C81 C80 H80A 108.5
N8 C80 H80B 108.5
C81 C80 H80B 108.5
H80A C80 H80B 107.5
C80 C81 C82 111.8(3)
C80 C81 H81A 109.3
C82 C81 H81A 109.3
C80 C81 H81B 109.3
C82 C81 H81B 109.3
H81A C81 H81B 107.9
C83 C82 C81 111.4(3)
C83 C82 H82A 109.3
C81 C82 H82A 109.3
C83 C82 H82B 109.3
C81 C82 H82B 109.3
H82A C82 H82B 108.0
C82 C83 H83A 109.5
C82 C83 H83B 109.5
H83A C83 H83B 109.5
C82 C83 H83C 109.5
H83A C83 H83C 109.5
H83B C83 H83C 109.5
N8 C84 C85 116.2(3)
N8 C84 H84A 108.2
C85 C84 H84A 108.2
N8 C84 H84B 108.2
C85 C84 H84B 108.2
H84A C84 H84B 107.4
C84 C85 C86 108.4(3)
C84 C85 H85A 110.0
C86 C85 H85A 110.0
C84 C85 H85B 110.0
C86 C85 H85B 110.0
H85A C85 H85B 108.4
C87 C86 C85 113.0(3)
C87 C86 H86A 109.0
C85 C86 H86A 109.0
C87 C86 H86B 109.0
C85 C86 H86B 109.0
H86A C86 H86B 107.8
C86 C87 H87A 109.5
C86 C87 H87B 109.5
H87A C87 H87B 109.5
C86 C87 H87C 109.5
H87A C87 H87C 109.5
H87B C87 H87C 109.5
C1 N1 C5 129.3(3)
C1 N1 Cu1 116.6(2)
C5 N1 Cu1 114.05(19)
C3 N2 C10 129.9(3)
C3 N2 Cu1 115.8(2)
C10 N2 Cu1 114.3(2)
C12 N3 C16 130.2(3)
C12 N3 Cu2 114.6(2)
C16 N3 Cu2 115.0(2)
C14 N4 C21 129.0(4)
C14 N4 Cu2 117.3(3)
C21 N4 Cu2 113.6(2)
C32 N5 C28 105.9(2)
C32 N5 C24 111.5(2)
C28 N5 C24 110.8(2)
C32 N5 C36 111.1(2)
C28 N5 C36 111.7(2)
C24 N5 C36 105.9(2)
C48 N6 C44 111.7(2)
C48 N6 C40 106.0(2)
C44 N6 C40 111.4(2)
C48 N6 C52 110.7(2)
C44 N6 C52 106.3(2)
C40 N6 C52 110.8(2)
C60 N7 C64 105.5(2)
C60 N7 C68 111.6(2)
C64 N7 C68 111.8(2)
C60 N7 C56 111.1(2)
C64 N7 C56 111.7(2)
C68 N7 C56 105.4(2)
C80 N8 C84 111.0(2)
C80 N8 C76 111.6(2)
C84 N8 C76 105.2(2)
C80 N8 C72 106.7(3)
C84 N8 C72 111.2(2)
C76 N8 C72 111.2(2)
C2 O3 Cu1 112.3(2)
C4 O6 Cu1 112.4(2)
C13 O11 Cu2 112.3(2)
C15 O14 Cu2 111.3(3)
C11 O8 C23 112.5(3)
C22 O16 C23 111.9(4)
N1 Cu1 N2 84.14(11)
N1 Cu1 O6 168.92(11)
N2 Cu1 O6 84.90(11)
N1 Cu1 O3 84.93(10)
N2 Cu1 O3 168.99(10)
O6 Cu1 O3 106.06(10)
N4 Cu2 N3 83.89(12)
N4 Cu2 O11 169.38(12)
N3 Cu2 O11 85.52(11)
N4 Cu2 O14 84.96(13)
N3 Cu2 O14 168.86(13)
O11 Cu2 O14 105.62(13)
N9 C88 C89 178.3(7)
C88 C89 H89A 109.5
C88 C89 H89B 109.5
H89A C89 H89B 109.5
C88 C89 H89C 109.5
H89A C89 H89C 109.5
H89B C89 H89C 109.5
N10 C90 C91 171.1(15)
C90 C91 H91A 109.5
C90 C91 H91B 109.5
H91A C91 H91B 109.5
C90 C91 H91C 109.5
H91A C91 H91C 109.5
H91B C91 H91C 109.5

loop_
_geom_bond_atom_site_label_1
_geom_bond_atom_site_label_2
_geom_bond_distance
C1 O1 1.228(4)
C1 N1 1.333(4)
C1 C2 1.570(5)
C2 O2 1.223(4)
C2 O3 1.299(4)
C3 O4 1.231(4)
C3 N2 1.336(4)
C3 C4 1.553(5)
C4 O5 1.229(4)
C4 O6 1.296(4)
C5 C6 1.381(4)
C5 N1 1.398(4)
C5 C10 1.428(5)
C10 C9 1.391(5)
C10 N2 1.392(4)
C8 C7 1.372(5)
C8 C9 1.386(5)
C8 H8 0.9300
C7 C6 1.416(5)
C7 C11 1.484(5)
C6 H6 0.9300
C11 O7 1.193(4)
C11 O8 1.386(4)
C13 O10 1.237(4)
C13 O11 1.274(5)
C13 C12 1.550(5)
C12 O9 1.237(4)
C12 N3 1.344(4)
C15 O13 1.232(5)
C15 O14 1.313(6)
C15 C14 1.559(7)
C14 O12 1.231(5)
C14 N4 1.326(5)
C16 N3 1.383(5)
C16 C17 1.394(5)
C16 C21 1.415(5)
C21 C20 1.389(5)
C21 N4 1.411(5)
C20 C19 1.388(6)
C20 H20 0.9300
C19 C18 1.391(5)
C19 C22 1.492(6)
C18 C17 1.392(5)
C18 H18 0.9300
C17 H17 0.9300
C22 O15 1.184(5)
C22 O16 1.339(5)
C23 O8 1.437(5)
C23 O16 1.444(5)
C23 H23A 0.9700
C23 H23B 0.9700
C24 C25 1.513(4)
C24 N5 1.526(4)
C24 H24A 0.9700
C24 H24B 0.9700
C25 C26 1.525(5)
C25 H25A 0.9700
C25 H25B 0.9700
C26 C27 1.521(5)
C26 H26A 0.9700
C26 H26B 0.9700
C27 H27A 0.9600
C27 H27B 0.9600
C27 H27C 0.9600
C28 C29 1.515(4)
C28 N5 1.524(4)
C28 H28A 0.9700
C28 H28B 0.9700
C29 C30 1.532(4)
C29 H29A 0.9700
C29 H29B 0.9700
C30 C31 1.511(5)
C30 H30A 0.9700
C30 H30B 0.9700
C31 H31A 0.9600
C31 H31B 0.9600
C31 H31C 0.9600
C32 N5 1.517(4)
C32 C33 1.517(4)
C32 H32A 0.9700
C32 H32B 0.9700
C33 C34 1.529(5)
C33 H33A 0.9700
C33 H33B 0.9700
C34 C35 1.518(5)
C34 H34A 0.9700
C34 H34B 0.9700
C35 H35A 0.9600
C35 H35B 0.9600
C35 H35C 0.9600
C36 C37 1.520(4)
C36 N5 1.526(4)
C36 H36A 0.9700
C36 H36B 0.9700
C37 C38 1.529(5)
C37 H37A 0.9700
C37 H37B 0.9700
C38 C39 1.526(5)
C38 H38A 0.9700
C38 H38B 0.9700
C39 H39A 0.9600
C39 H39B 0.9600
C39 H39C 0.9600
C40 C41 1.516(5)
C40 N6 1.520(4)
C40 H40A 0.9700
C40 H40B 0.9700
C9 H9 0.9300
C41 C42 1.532(5)
C41 H41A 0.9700
C41 H41B 0.9700
C42 C43 1.518(5)
C42 H42A 0.9700
C42 H42B 0.9700
C43 H43A 0.9600
C43 H43B 0.9600
C43 H43C 0.9600
C44 C45 1.513(4)
C44 N6 1.517(4)
C44 H44A 0.9700
C44 H44B 0.9700
C45 C46 1.526(4)
C45 H45A 0.9700
C45 H45B 0.9700
C46 C47 1.512(5)
C46 H46A 0.9700
C46 H46B 0.9700
C47 H47A 0.9600
C47 H47B 0.9600
C47 H47C 0.9600
C48 N6 1.516(4)
C48 C49 1.522(5)
C48 H48A 0.9700
C48 H48B 0.9700
C49 C50 1.543(6)
C49 H49A 0.9700
C49 H49B 0.9700
C50 C51 1.503(6)
C50 H50A 0.9700
C50 H50B 0.9700
C51 H51A 0.9600
C51 H51B 0.9600
C51 H51C 0.9600
C52 C53 1.510(5)
C52 N6 1.525(4)
C52 H52A 0.9700
C52 H52B 0.9700
C53 C54 1.521(5)
C53 H53A 0.9700
C53 H53B 0.9700
C54 C55 1.503(5)
C54 H54A 0.9700
C54 H54B 0.9700
C55 H55A 0.9600
C55 H55B 0.9600
C55 H55C 0.9600
C56 C57 1.517(4)
C56 N7 1.524(4)
C56 H56A 0.9700
C56 H56B 0.9700
C57 C58 1.524(4)
C57 H57A 0.9700
C57 H57B 0.9700
C58 C59 1.517(5)
C58 H58A 0.9700
C58 H58B 0.9700
C59 H59A 0.9600
C59 H59B 0.9600
C59 H59C 0.9600
C60 C61 1.512(4)
C60 N7 1.513(4)
C60 H60A 0.9700
C60 H60B 0.9700
C61 C62 1.522(5)
C61 H61A 0.9700
C61 H61B 0.9700
C62 C63 1.510(4)
C62 H62A 0.9700
C62 H62B 0.9700
C63 H63A 0.9600
C63 H63B 0.9600
C63 H63C 0.9600
C64 C65 1.510(5)
C64 N7 1.519(4)
C64 H64A 0.9700
C64 H64B 0.9700
C65 C66 1.512(5)
C65 H65A 0.9700
C65 H65B 0.9700
C66 C67 1.523(5)
C66 H66A 0.9700
C66 H66B 0.9700
C67 H67A 0.9600
C67 H67B 0.9600
C67 H67C 0.9600
C68 C69 1.519(5)
C68 N7 1.523(4)
C68 H68A 0.9700
C68 H68B 0.9700
C69 C70 1.528(5)
C69 H69A 0.9700
C69 H69B 0.9700
C70 C71 1.518(5)
C70 H70A 0.9700
C70 H70B 0.9700
C71 H71A 0.9600
C71 H71B 0.9600
C71 H71C 0.9600
C73 C74 1.491(8)
C73 C72 1.498(6)
C73 C74' 1.599(9)
C73 H73A 0.9700
C73 H73B 0.9700
C73 H73C 0.9700
C73 H73D 0.9700
C72 N8 1.526(4)
C72 H72A 0.9700
C72 H72B 0.9700
C74 C75 1.228(11)
C74 H74A 0.9700
C74 H74B 0.9700
C75 H75A 0.9600
C75 H75B 0.9600
C75 H75C 0.9600
C74' C75' 1.282(11)
C74' H74C 0.9700
C74' H74D 0.9700
C75' H75D 0.9600
C75' H75E 0.9600
C75' H75F 0.9600
C76 C77 1.516(4)
C76 N8 1.526(4)
C76 H76A 0.9700
C76 H76B 0.9700
C77 C78 1.533(5)
C77 H77A 0.9700
C77 H77B 0.9700
C78 C79 1.521(5)
C78 H78A 0.9700
C78 H78B 0.9700
C79 H79A 0.9600
C79 H79B 0.9600
C79 H79C 0.9600
C80 N8 1.509(4)
C80 C81 1.515(5)
C80 H80A 0.9700
C80 H80B 0.9700
C81 C82 1.517(5)
C81 H81A 0.9700
C81 H81B 0.9700
C82 C83 1.511(6)
C82 H82A 0.9700
C82 H82B 0.9700
C83 H83A 0.9600
C83 H83B 0.9600
C83 H83C 0.9600
C84 N8 1.518(4)
C84 C85 1.520(4)
C84 H84A 0.9700
C84 H84B 0.9700
C85 C86 1.525(4)
C85 H85A 0.9700
C85 H85B 0.9700
C86 C87 1.524(4)
C86 H86A 0.9700
C86 H86B 0.9700
C87 H87A 0.9600
C87 H87B 0.9600
C87 H87C 0.9600
N1 Cu1 1.896(2)
N2 Cu1 1.911(3)
N3 Cu2 1.907(3)
N4 Cu2 1.892(3)
O3 Cu1 1.951(2)
O6 Cu1 1.937(2)
O11 Cu2 1.922(3)
O14 Cu2 1.945(2)
N9 C88 1.164(7)
C88 C89 1.401(7)
C89 H89A 0.9600
C89 H89B 0.9600
C89 H89C 0.9600
N10 C90 1.070(11)
C90 C91 1.356(16)
C91 H91A 0.9600
C91 H91B 0.9600
C91 H91C 0.9600

loop_
_geom_torsion_atom_site_label_1
_geom_torsion_atom_site_label_2
_geom_torsion_atom_site_label_3
_geom_torsion_atom_site_label_4
_geom_torsion
O1 C1 C2 O2 -1.3(5)
N1 C1 C2 O2 178.2(3)
O1 C1 C2 O3 179.1(3)
N1 C1 C2 O3 -1.4(4)
O4 C3 C4 O5 3.0(5)
N2 C3 C4 O5 -177.0(3)
O4 C3 C4 O6 -177.9(3)
N2 C3 C4 O6 2.1(4)
C6 C5 C10 C9 -3.4(5)
N1 C5 C10 C9 177.4(3)
C6 C5 C10 N2 175.5(3)
N1 C5 C10 N2 -3.7(4)
C9 C8 C7 C6 -1.7(5)
C9 C8 C7 C11 -178.3(3)
N1 C5 C6 C7 -179.5(3)
C10 C5 C6 C7 1.4(5)
C8 C7 C6 C5 1.1(5)
C11 C7 C6 C5 178.1(3)
C8 C7 C11 O7 167.3(4)
C6 C7 C11 O7 -9.5(5)
C8 C7 C11 O8 -12.6(5)
C6 C7 C11 O8 170.6(3)
O10 C13 C12 O9 1.1(5)
O11 C13 C12 O9 -177.9(3)
O10 C13 C12 N3 179.5(3)
O11 C13 C12 N3 0.5(4)
O13 C15 C14 O12 -4.4(6)
O14 C15 C14 O12 175.1(4)
O13 C15 C14 N4 173.8(4)
O14 C15 C14 N4 -6.8(5)
N3 C16 C21 C20 178.5(3)
C17 C16 C21 C20 -1.6(5)
N3 C16 C21 N4 -0.7(4)
C17 C16 C21 N4 179.2(3)
N4 C21 C20 C19 179.5(3)
C16 C21 C20 C19 0.4(6)
C21 C20 C19 C18 0.8(6)
C21 C20 C19 C22 176.4(4)
C20 C19 C18 C17 -0.8(6)
C22 C19 C18 C17 -176.0(4)
C19 C18 C17 C16 -0.4(6)
N3 C16 C17 C18 -178.6(4)
C21 C16 C17 C18 1.6(6)
C20 C19 C22 O15 -6.9(7)
C18 C19 C22 O15 168.5(5)
C20 C19 C22 O16 173.1(3)
C18 C19 C22 O16 -11.5(6)
N5 C24 C25 C26 177.4(3)
C24 C25 C26 C27 172.5(3)
N5 C28 C29 C30 -177.6(3)
C28 C29 C30 C31 -177.1(3)
N5 C32 C33 C34 -171.6(3)
C32 C33 C34 C35 -175.9(3)
N5 C36 C37 C38 -177.7(3)
C36 C37 C38 C39 -179.6(3)
C7 C8 C9 C10 -0.3(5)
N2 C10 C9 C8 -175.8(3)
C5 C10 C9 C8 2.9(5)
N6 C40 C41 C42 177.8(2)
C40 C41 C42 C43 169.6(3)
N6 C44 C45 C46 172.5(3)
C44 C45 C46 C47 178.2(3)
N6 C48 C49 C50 152.5(3)
C48 C49 C50 C51 177.8(4)
N6 C52 C53 C54 -173.9(3)
C52 C53 C54 C55 -171.8(3)
N7 C56 C57 C58 -177.6(3)
C56 C57 C58 C59 -171.8(3)
N7 C60 C61 C62 -172.1(2)
C60 C61 C62 C63 179.8(3)
N7 C64 C65 C66 -171.6(3)
C64 C65 C66 C67 -173.2(3)
N7 C68 C69 C70 -176.5(3)
C68 C69 C70 C71 178.7(3)
C74 C73 C72 N8 -175.6(6)
C74' C73 C72 N8 170.0(5)
C72 C73 C74 C75 -122.9(17)
C74' C73 C74 C75 -94(2)
C74 C73 C74' C75' 79.3(12)
C72 C73 C74' C75' -124.3(10)
N8 C76 C77 C78 -178.7(3)
C76 C77 C78 C79 179.2(3)
N8 C80 C81 C82 172.4(3)
C80 C81 C82 C83 177.2(3)
N8 C84 C85 C86 173.7(3)
C84 C85 C86 C87 170.3(3)
O1 C1 N1 C5 1.3(6)
C2 C1 N1 C5 -178.1(3)
O1 C1 N1 Cu1 179.1(3)
C2 C1 N1 Cu1 -0.4(3)
C6 C5 N1 C1 2.3(5)
C10 C5 N1 C1 -178.5(3)
C6 C5 N1 Cu1 -175.5(3)
C10 C5 N1 Cu1 3.6(3)
O4 C3 N2 C10 -1.7(6)
C4 C3 N2 C10 178.3(3)
O4 C3 N2 Cu1 176.8(3)
C4 C3 N2 Cu1 -3.2(3)
C9 C10 N2 C3 -0.5(6)
C5 C10 N2 C3 -179.3(3)
C9 C10 N2 Cu1 -179.0(3)
C5 C10 N2 Cu1 2.2(3)
O9 C12 N3 C16 1.1(6)
C13 C12 N3 C16 -177.2(3)
O9 C12 N3 Cu2 176.3(3)
C13 C12 N3 Cu2 -2.0(3)
C17 C16 N3 C12 -3.5(6)
C21 C16 N3 C12 176.4(3)
C17 C16 N3 Cu2 -178.7(3)
C21 C16 N3 Cu2 1.2(4)
O12 C14 N4 C21 -0.6(7)
C15 C14 N4 C21 -178.7(3)
O12 C14 N4 Cu2 -175.9(3)
C15 C14 N4 Cu2 6.1(4)
C20 C21 N4 C14 5.4(6)
C16 C21 N4 C14 -175.4(4)
C20 C21 N4 Cu2 -179.2(3)
C16 C21 N4 Cu2 0.0(4)
C33 C32 N5 C28 -173.9(3)
C33 C32 N5 C24 -53.3(4)
C33 C32 N5 C36 64.6(3)
C29 C28 N5 C32 -179.4(3)
C29 C28 N5 C24 59.6(3)
C29 C28 N5 C36 -58.3(3)
C25 C24 N5 C32 -63.2(3)
C25 C24 N5 C28 54.4(3)
C25 C24 N5 C36 175.8(3)
C37 C36 N5 C32 62.6(3)
C37 C36 N5 C28 -55.4(3)
C37 C36 N5 C24 -176.1(3)
C49 C48 N6 C44 62.8(3)
C49 C48 N6 C40 -175.7(3)
C49 C48 N6 C52 -55.5(4)
C45 C44 N6 C48 63.0(4)
C45 C44 N6 C40 -55.3(4)
C45 C44 N6 C52 -176.2(3)
C41 C40 N6 C48 -175.4(3)
C41 C40 N6 C44 -53.7(3)
C41 C40 N6 C52 64.5(3)
C53 C52 N6 C48 -42.6(4)
C53 C52 N6 C44 -164.1(3)
C53 C52 N6 C40 74.7(4)
C61 C60 N7 C64 179.7(2)
C61 C60 N7 C68 58.1(3)
C61 C60 N7 C56 -59.1(3)
C65 C64 N7 C60 -175.3(3)
C65 C64 N7 C68 -53.9(4)
C65 C64 N7 C56 63.9(3)
C69 C68 N7 C60 54.1(3)
C69 C68 N7 C64 -63.7(3)
C69 C68 N7 C56 174.8(3)
C57 C56 N7 C60 -54.0(3)
C57 C56 N7 C64 63.4(3)
C57 C56 N7 C68 -175.0(3)
C81 C80 N8 C84 58.4(3)
C81 C80 N8 C76 -58.6(3)
C81 C80 N8 C72 179.7(2)
C85 C84 N8 C80 57.1(4)
C85 C84 N8 C76 178.0(3)
C85 C84 N8 C72 -61.5(4)
C77 C76 N8 C80 -52.9(4)
C77 C76 N8 C84 -173.4(3)
C77 C76 N8 C72 66.1(4)
C73 C72 N8 C80 -176.9(3)
C73 C72 N8 C84 -55.8(4)
C73 C72 N8 C76 61.1(4)
O2 C2 O3 Cu1 -177.2(3)
C1 C2 O3 Cu1 2.3(3)
O5 C4 O6 Cu1 179.0(3)
C3 C4 O6 Cu1 0.0(3)
O10 C13 O11 Cu2 -177.7(3)
C12 C13 O11 Cu2 1.2(4)
O13 C15 O14 Cu2 -176.4(3)
C14 C15 O14 Cu2 4.1(4)
O7 C11 O8 C23 -9.8(5)
C7 C11 O8 C23 170.1(3)
O16 C23 O8 C11 81.8(4)
O15 C22 O16 C23 -6.5(6)
C19 C22 O16 C23 173.4(3)
O8 C23 O16 C22 83.4(4)
C1 N1 Cu1 N2 179.9(2)
C5 N1 Cu1 N2 -1.9(2)
C1 N1 Cu1 O6 -171.5(5)
C5 N1 Cu1 O6 6.6(7)
C1 N1 Cu1 O3 1.3(2)
C5 N1 Cu1 O3 179.4(2)
C14 N4 Cu2 N3 176.5(3)
C21 N4 Cu2 N3 0.5(2)
C14 N4 Cu2 O11 171.9(6)
C21 N4 Cu2 O11 -4.0(8)
C14 N4 Cu2 O14 -3.6(3)
C21 N4 Cu2 O14 -179.5(3)
